data_7109962
loop_
_publ_author_name
'Takashi Ando'
'Yuki Kohno'
'Nobuhumi Nakamura'
'Hiroyuki Ohno'

_publ_section_title
;
 Introduction of hydrophilic groups onto the ortho-position of benzoate
 anions induced phase separation of the corresponding ionic liquids with
 water
;
_journal_coden_Cambridge 0182
_journal_name_full Chem.Commun.
_journal_page_first 10248
_journal_paper_doi 10.1039/c3cc45671d
_journal_volume 49
_journal_year 2013
_chemical_formula_moiety 'C16 H36 P, C7 H5 O3'
_chemical_formula_sum 'C23 H41 O3 P'
_chemical_formula_weight 396.53
_chemical_name_systematic
;
 ?
;
_space_group_IT_number 14
_symmetry_cell_setting monoclinic
_symmetry_Int_Tables_number 14
_symmetry_space_group_name_Hall '-P 2ybc'
_symmetry_space_group_name_H-M 'P 1 21/c 1'
_atom_sites_solution_hydrogens difmap
_atom_sites_solution_primary direct
_atom_sites_solution_secondary difmap
_audit_creation_date 2013-06-27
_audit_creation_method SHELXL-97
_cell_angle_alpha 90.00
_cell_angle_beta 102.6620(10)
_cell_angle_gamma 90.00
_cell_formula_units_Z 4
_cell_length_a 9.9732(2)
_cell_length_b 15.1013(3)
_cell_length_c 16.2700(3)
_cell_measurement_reflns_used 35350
_cell_measurement_temperature 193(2)
_cell_measurement_theta_max 68.28
_cell_measurement_theta_min 4.04
_cell_volume 2390.80(8)
_computing_cell_refinement 'RAPID AUTO'
_computing_data_collection 'RAPID AUTO (Rigaku, 2004)'
_computing_data_reduction 'RAPID AUTO'
_computing_publication_material 'SHELXL-97 (Sheldrick, 1997)'
_computing_structure_refinement 'SHELXL-97 (Sheldrick, 1997)'
_computing_structure_solution 'Il Milione (Burla, et al., 2007)'
_diffrn_ambient_temperature 193(2)
_diffrn_detector_area_resol_mean 10.000
_diffrn_measured_fraction_theta_full 0.999
_diffrn_measured_fraction_theta_max 0.999
_diffrn_measurement_device_type 'Rigaku R-AXIS RAPID'
_diffrn_measurement_method \w
_diffrn_radiation_monochromator graphite
_diffrn_radiation_source 'rotating anode'
_diffrn_radiation_type CuK\a
_diffrn_radiation_wavelength 1.54187
_diffrn_reflns_av_R_equivalents 0.0170
_diffrn_reflns_av_sigmaI/netI 0.0070
_diffrn_reflns_limit_h_max 11
_diffrn_reflns_limit_h_min -11
_diffrn_reflns_limit_k_max 17
_diffrn_reflns_limit_k_min -18
_diffrn_reflns_limit_l_max 19
_diffrn_reflns_limit_l_min -19
_diffrn_reflns_number 43847
_diffrn_reflns_theta_full 68.25
_diffrn_reflns_theta_max 68.25
_diffrn_reflns_theta_min 4.04
_exptl_absorpt_coefficient_mu 1.154
_exptl_absorpt_correction_T_max 0.562
_exptl_absorpt_correction_T_min 0.450
_exptl_absorpt_correction_type numerical
_exptl_absorpt_process_details 'NUMABS (Rigaku, 1999)'
_exptl_crystal_colour colorless
_exptl_crystal_density_diffrn 1.102
_exptl_crystal_density_method 'not measured'
_exptl_crystal_description block
_exptl_crystal_F_000 872
_exptl_crystal_size_max 0.55
_exptl_crystal_size_mid 0.50
_exptl_crystal_size_min 0.50
_refine_diff_density_max 0.476
_refine_diff_density_min -0.442
_refine_diff_density_rms 0.053
_refine_ls_extinction_method none
_refine_ls_goodness_of_fit_ref 1.149
_refine_ls_hydrogen_treatment mixed
_refine_ls_matrix_type full
_refine_ls_number_parameters 257
_refine_ls_number_reflns 4363
_refine_ls_number_restraints 44
_refine_ls_restrained_S_all 1.206
_refine_ls_R_factor_all 0.0701
_refine_ls_R_factor_gt 0.0670
_refine_ls_shift/su_max 0.001
_refine_ls_shift/su_mean 0.000
_refine_ls_structure_factor_coef Fsqd
_refine_ls_weighting_details 'calc w=1/[\s^2^(Fo^2^)+(0.1017P)^2^+0.8453P] where P=(Fo^2^+2Fc^2^)/3'
_refine_ls_weighting_scheme calc
_refine_ls_wR_factor_gt 0.1952
_refine_ls_wR_factor_ref 0.1982
_reflns_number_gt 3937
_reflns_number_total 4363
_reflns_threshold_expression >2sigma(I)
_cod_data_source_file c3cc45671d.txt
_cod_data_source_block global
_cod_database_code 7109962

loop_
_symmetry_equiv_pos_site_id
_symmetry_equiv_pos_as_xyz
1 +X,+Y,+Z
2 -X,1/2+Y,1/2-Z
3 -X,-Y,-Z
4 +X,1/2-Y,1/2+Z

loop_
_atom_site_label
_atom_site_type_symbol
_atom_site_fract_x
_atom_site_fract_y
_atom_site_fract_z
_atom_site_U_iso_or_equiv
_atom_site_adp_type
_atom_site_occupancy
_atom_site_symmetry_multiplicity
_atom_site_calc_flag
_atom_site_refinement_flags
_atom_site_disorder_assembly
_atom_site_disorder_group
P1 P 0.25571(6) 0.42439(5) 0.37687(3) 0.0578(2) Uani 1 1 d . . .
O1 O 0.1443(2) 0.17511(14) 0.21634(15) 0.0851(6) Uani 1 1 d . . .
O2 O 0.2668(3) 0.12643(18) 0.10873(13) 0.0910(7) Uani 1 1 d . . .
O3 O 0.3503(2) -0.0098(2) 0.10821(14) 0.0998(8) Uani 1 1 d . . .
C1 C 0.1653(3) 0.09429(19) 0.25075(16) 0.0637(6) Uani 1 1 d . . .
C2 C 0.2353(2) 0.02848(18) 0.21600(14) 0.0585(6) Uani 1 1 d . . .
C3 C 0.2532(3) -0.0532(2) 0.25427(19) 0.0783(8) Uani 1 1 d . . .
H3 H 0.3002 -0.0981 0.2309 0.094 Uiso 1 1 calc R . .
C4 C 0.2051(4) -0.0718(2) 0.3255(2) 0.0911(10) Uani 1 1 d . . .
H4 H 0.2202 -0.1283 0.3516 0.109 Uiso 1 1 calc R . .
C5 C 0.1345(3) -0.0067(3) 0.35828(19) 0.0895(10) Uani 1 1 d . . .
H5 H 0.0993 -0.0191 0.4068 0.107 Uiso 1 1 calc R . .
C6 C 0.1148(3) 0.0751(2) 0.32189(18) 0.0775(8) Uani 1 1 d . . .
H6 H 0.0662 0.1191 0.3453 0.093 Uiso 1 1 calc R . .
C7 C 0.2899(3) 0.0480(2) 0.13851(17) 0.0729(8) Uani 1 1 d . . .
C8 C 0.0999(3) 0.4111(2) 0.41392(17) 0.0691(7) Uani 1 1 d . . .
H8A H 0.1159 0.4335 0.4725 0.083 Uiso 1 1 calc R . .
H8B H 0.0279 0.4487 0.3790 0.083 Uiso 1 1 calc R . .
C9 C 0.0458(3) 0.3175(2) 0.4125(2) 0.0845(9) Uani 1 1 d . . .
H9A H 0.1217 0.2778 0.4395 0.101 Uiso 1 1 calc R . .
H9B H 0.0141 0.2984 0.3532 0.101 Uiso 1 1 calc R . .
C10 C -0.0715(3) 0.3077(3) 0.4572(2) 0.0976(11) Uani 1 1 d . . .
H10A H -0.0422 0.3307 0.5153 0.117 Uiso 1 1 calc R . .
H10B H -0.1502 0.3438 0.4276 0.117 Uiso 1 1 calc R . .
C11 C -0.1172(4) 0.2128(3) 0.4606(3) 0.1224(15) Uani 1 1 d . . .
H11A H -0.1498 0.1904 0.4031 0.147 Uiso 1 1 calc R . .
H11B H -0.1918 0.2097 0.4909 0.147 Uiso 1 1 calc R . .
H11C H -0.0397 0.1767 0.4899 0.147 Uiso 1 1 calc R . .
C12 C 0.3918(2) 0.35592(18) 0.43381(14) 0.0585(6) Uani 1 1 d . . .
H12A H 0.4805 0.3819 0.4283 0.070 Uiso 1 1 calc R . .
H12B H 0.3891 0.3578 0.4942 0.070 Uiso 1 1 calc R . .
C13 C 0.3887(3) 0.2588(2) 0.40629(18) 0.0721(7) Uani 1 1 d . . .
H13A H 0.3010 0.2318 0.4123 0.086 Uiso 1 1 calc R . .
H13B H 0.3924 0.2561 0.3460 0.086 Uiso 1 1 calc R . .
C14 C 0.5048(3) 0.2068(2) 0.4563(2) 0.0817(8) Uani 1 1 d . . .
H14A H 0.5003 0.2097 0.5165 0.098 Uiso 1 1 calc R . .
H14B H 0.5921 0.2348 0.4508 0.098 Uiso 1 1 calc R . .
C15 C 0.5067(4) 0.1108(2) 0.4308(2) 0.0907(9) Uani 1 1 d . . .
H15A H 0.5226 0.1069 0.3736 0.109 Uiso 1 1 calc R . .
H15B H 0.4182 0.0833 0.4323 0.109 Uiso 1 1 calc R . .
H15C H 0.5805 0.0797 0.4699 0.109 Uiso 1 1 calc R . .
C16 C 0.2249(3) 0.3972(2) 0.26660(14) 0.0644(6) Uani 1 1 d . . .
H16A H 0.2004 0.3337 0.2591 0.077 Uiso 1 1 calc R . .
H16B H 0.1458 0.4322 0.2357 0.077 Uiso 1 1 calc R . .
C17 C 0.3505(3) 0.4157(2) 0.22877(16) 0.0696(7) Uani 1 1 d . . .
H17A H 0.3660 0.4805 0.2289 0.084 Uiso 1 1 calc R . .
H17B H 0.4324 0.3884 0.2655 0.084 Uiso 1 1 calc R . .
C18 C 0.3377(4) 0.3818(3) 0.14072(19) 0.0917(10) Uani 1 1 d D . .
H18A H 0.4212 0.3991 0.1211 0.110 Uiso 1 1 calc R . .
H18B H 0.3350 0.3163 0.1421 0.110 Uiso 1 1 calc R . .
C19 C 0.2188(4) 0.4128(4) 0.0800(2) 0.150(2) Uani 1 1 d D . .
H19A H 0.1363 0.3830 0.0897 0.180 Uiso 1 1 calc R . .
H19B H 0.2301 0.3995 0.0230 0.180 Uiso 1 1 calc R . .
H19C H 0.2092 0.4769 0.0861 0.180 Uiso 1 1 calc R . .
C20 C 0.3101(3) 0.53732(19) 0.39375(17) 0.0711(7) Uani 1 1 d D B .
H20A H 0.3235 0.5516 0.4544 0.085 Uiso 1 1 calc R . .
H20B H 0.3995 0.5450 0.3775 0.085 Uiso 1 1 calc R . .
C21 C 0.2055(4) 0.6010(2) 0.3428(3) 0.1112(13) Uani 1 1 d DU . .
H21A H 0.1717 0.5755 0.2860 0.133 Uiso 0.63 1 calc PR A 1
H21B H 0.1261 0.6049 0.3700 0.133 Uiso 0.63 1 calc PR A 1
H21C H 0.1766 0.6424 0.3829 0.133 Uiso 0.37 1 d PR A 2
H21D H 0.1228 0.5673 0.3150 0.133 Uiso 0.37 1 d PR A 2
C22A C 0.2553(5) 0.6917(3) 0.3331(4) 0.0888(15) Uani 0.63 1 d PDU B 1
H22A H 0.2815 0.7191 0.3896 0.107 Uiso 0.63 1 calc PR B 1
H22B H 0.1783 0.7267 0.2998 0.107 Uiso 0.63 1 calc PR B 1
C22B C 0.2441(6) 0.6528(5) 0.2746(4) 0.0772(19) Uani 0.37 1 d PDU B 2
H22C H 0.1719 0.6980 0.2563 0.093 Uiso 0.37 1 calc PR B 2
H22D H 0.2406 0.6122 0.2264 0.093 Uiso 0.37 1 calc PR B 2
C23 C 0.3791(4) 0.6991(2) 0.2901(3) 0.1085(12) Uani 1 1 d DU . .
H23A H 0.4060 0.7614 0.2883 0.130 Uiso 0.63 1 calc PR B 1
H23B H 0.3530 0.6758 0.2326 0.130 Uiso 0.63 1 calc PR B 1
H23C H 0.4566 0.6649 0.3222 0.130 Uiso 0.63 1 calc PR B 1
H23D H 0.3821 0.7310 0.2380 0.130 Uiso 0.37 1 d PR B 2
H23E H 0.3908 0.7412 0.3370 0.130 Uiso 0.37 1 d PR B 2
H23F H 0.4533 0.6553 0.3016 0.130 Uiso 0.37 1 d PR B 2
H1 H 0.193(3) 0.167(2) 0.171(2) 0.088(10) Uiso 1 1 d . . .

loop_
_atom_site_aniso_label
_atom_site_aniso_U_11
_atom_site_aniso_U_22
_atom_site_aniso_U_33
_atom_site_aniso_U_23
_atom_site_aniso_U_13
_atom_site_aniso_U_12
P1 0.0522(4) 0.0788(5) 0.0418(3) -0.0024(2) 0.0087(3) 0.0086(3)
O1 0.0958(15) 0.0804(14) 0.0776(13) -0.0024(11) 0.0159(12) 0.0005(11)
O2 0.1038(17) 0.1153(18) 0.0551(11) 0.0075(11) 0.0200(11) -0.0241(13)
O3 0.0886(15) 0.149(2) 0.0695(13) -0.0150(13) 0.0334(11) 0.0113(15)
C1 0.0527(13) 0.0813(17) 0.0543(13) -0.0077(12) 0.0058(10) -0.0117(11)
C2 0.0466(12) 0.0822(16) 0.0450(11) -0.0040(11) 0.0061(9) -0.0078(11)
C3 0.0808(19) 0.0869(19) 0.0659(16) -0.0025(14) 0.0134(14) 0.0040(15)
C4 0.109(3) 0.098(2) 0.0663(18) 0.0147(16) 0.0188(18) -0.0150(19)
C5 0.089(2) 0.128(3) 0.0570(16) -0.0018(18) 0.0280(15) -0.035(2)
C6 0.0647(16) 0.110(2) 0.0615(16) -0.0199(15) 0.0224(13) -0.0108(15)
C7 0.0559(14) 0.112(2) 0.0490(13) -0.0078(15) 0.0083(11) -0.0119(15)
C8 0.0531(14) 0.101(2) 0.0543(14) -0.0040(13) 0.0137(11) 0.0127(13)
C9 0.0667(17) 0.112(2) 0.0820(19) -0.0029(17) 0.0315(15) 0.0027(16)
C10 0.0637(18) 0.139(3) 0.098(2) 0.006(2) 0.0362(17) 0.0054(19)
C11 0.079(2) 0.163(4) 0.138(4) 0.026(3) 0.053(2) 0.004(2)
C12 0.0513(12) 0.0777(15) 0.0457(11) 0.0017(10) 0.0088(9) 0.0068(11)
C13 0.0609(15) 0.0822(18) 0.0693(16) 0.0003(13) 0.0062(12) 0.0050(13)
C14 0.0680(17) 0.088(2) 0.0836(19) 0.0095(15) 0.0035(14) 0.0071(14)
C15 0.079(2) 0.081(2) 0.109(3) 0.0131(18) 0.0137(18) 0.0120(16)
C16 0.0617(14) 0.0885(17) 0.0408(11) -0.0035(11) 0.0063(10) 0.0066(12)
C17 0.0709(16) 0.0905(19) 0.0486(13) -0.0006(12) 0.0158(12) 0.0068(13)
C18 0.093(2) 0.123(3) 0.0635(17) -0.0147(17) 0.0286(16) -0.006(2)
C19 0.097(3) 0.294(8) 0.0553(19) -0.018(3) 0.0124(19) 0.016(4)
C20 0.0691(16) 0.0793(17) 0.0658(15) 0.0000(13) 0.0168(13) 0.0116(13)
C21 0.088(2) 0.109(3) 0.140(4) 0.040(3) 0.034(2) 0.035(2)
C22A 0.079(3) 0.067(3) 0.106(4) -0.016(3) -0.011(3) 0.012(2)
C22B 0.078(5) 0.068(4) 0.082(5) -0.001(4) 0.010(4) 0.013(3)
C23 0.098(2) 0.083(2) 0.135(3) 0.028(2) 0.007(2) -0.0006(18)

loop_
_atom_type_symbol
_atom_type_description
_atom_type_scat_dispersion_real
_atom_type_scat_dispersion_imag
_atom_type_scat_source
C C 0.0181 0.0091 'International Tables Vol C Tables 4.2.6.8 and 6.1.1.4'
H H 0.0000 0.0000 'International Tables Vol C Tables 4.2.6.8 and 6.1.1.4'
O O 0.0492 0.0322 'International Tables Vol C Tables 4.2.6.8 and 6.1.1.4'
P P 0.2955 0.4335 'International Tables Vol C Tables 4.2.6.8 and 6.1.1.4'

loop_
_geom_angle_atom_site_label_1
_geom_angle_atom_site_label_2
_geom_angle_atom_site_label_3
_geom_angle
C20 P1 C12 107.45(12)
C20 P1 C8 108.06(13)
C12 P1 C8 111.99(12)
C20 P1 C16 110.47(14)
C12 P1 C16 109.12(12)
C8 P1 C16 109.73(13)
C1 O1 H1 99(2)
O1 C1 C6 119.1(3)
O1 C1 C2 121.5(2)
C6 C1 C2 119.4(3)
C3 C2 C1 118.6(2)
C3 C2 C7 121.3(3)
C1 C2 C7 120.1(3)
C4 C3 C2 122.0(3)
C4 C3 H3 119.0
C2 C3 H3 119.0
C3 C4 C5 118.7(3)
C3 C4 H4 120.6
C5 C4 H4 120.6
C6 C5 C4 120.9(3)
C6 C5 H5 119.6
C4 C5 H5 119.6
C5 C6 C1 120.4(3)
C5 C6 H6 119.8
C1 C6 H6 119.8
O3 C7 O2 124.8(3)
O3 C7 C2 119.8(3)
O2 C7 C2 115.4(3)
C9 C8 P1 115.59(19)
C9 C8 H8A 108.4
P1 C8 H8A 108.4
C9 C8 H8B 108.4
P1 C8 H8B 108.4
H8A C8 H8B 107.4
C8 C9 C10 113.3(3)
C8 C9 H9A 108.9
C10 C9 H9A 108.9
C8 C9 H9B 108.9
C10 C9 H9B 108.9
H9A C9 H9B 107.7
C11 C10 C9 112.5(3)
C11 C10 H10A 109.1
C9 C10 H10A 109.1
C11 C10 H10B 109.1
C9 C10 H10B 109.1
H10A C10 H10B 107.8
C10 C11 H11A 109.5
C10 C11 H11B 109.5
H11A C11 H11B 109.5
C10 C11 H11C 109.5
H11A C11 H11C 109.5
H11B C11 H11C 109.5
C13 C12 P1 115.88(17)
C13 C12 H12A 108.3
P1 C12 H12A 108.3
C13 C12 H12B 108.3
P1 C12 H12B 108.3
H12A C12 H12B 107.4
C14 C13 C12 112.5(2)
C14 C13 H13A 109.1
C12 C13 H13A 109.1
C14 C13 H13B 109.1
C12 C13 H13B 109.1
H13A C13 H13B 107.8
C13 C14 C15 114.3(3)
C13 C14 H14A 108.7
C15 C14 H14A 108.7
C13 C14 H14B 108.7
C15 C14 H14B 108.7
H14A C14 H14B 107.6
C14 C15 H15A 109.5
C14 C15 H15B 109.5
H15A C15 H15B 109.5
C14 C15 H15C 109.5
H15A C15 H15C 109.5
H15B C15 H15C 109.5
C17 C16 P1 112.42(18)
C17 C16 H16A 109.1
P1 C16 H16A 109.1
C17 C16 H16B 109.1
P1 C16 H16B 109.1
H16A C16 H16B 107.9
C18 C17 C16 114.5(3)
C18 C17 H17A 108.6
C16 C17 H17A 108.6
C18 C17 H17B 108.6
C16 C17 H17B 108.6
H17A C17 H17B 107.6
C19 C18 C17 115.3(3)
C19 C18 H18A 108.4
C17 C18 H18A 108.4
C19 C18 H18B 108.4
C17 C18 H18B 108.4
H18A C18 H18B 107.5
C18 C19 H19A 109.5
C18 C19 H19B 109.5
H19A C19 H19B 109.5
C18 C19 H19C 109.5
H19A C19 H19C 109.5
H19B C19 H19C 109.5
C21 C20 P1 111.6(2)
C21 C20 H20A 109.3
P1 C20 H20A 109.3
C21 C20 H20B 109.3
P1 C20 H20B 109.3
H20A C20 H20B 108.0
C22A C21 C20 115.9(3)
C22B C21 C20 118.8(4)
C22A C21 H21A 108.3
C20 C21 H21A 108.3
C22A C21 H21B 108.3
C22B C21 H21B 132.1
C20 C21 H21B 108.3
H21A C21 H21B 107.4
C22B C21 H21C 108.8
C20 C21 H21C 107.7
C22B C21 H21D 104.9
C20 C21 H21D 109.1
H21C C21 H21D 107.0
C21 C22A C23 115.8(3)
C21 C22A H22A 108.3
C23 C22A H22A 108.3
C21 C22A H22B 108.3
C23 C22A H22B 108.3
H22A C22A H22B 107.4
H22B C22A H23E 109.5
C21 C22B C23 119.8(4)
C21 C22B H22C 107.4
C23 C22B H22C 107.4
C21 C22B H22D 107.4
C23 C22B H22D 107.4
H22C C22B H22D 106.9
C22A C23 H23A 109.5
C22A C23 H23B 109.5
H23A C23 H23B 109.5
C22B C23 H23C 114.8
C22A C23 H23C 109.5
H23A C23 H23C 109.5
H23B C23 H23C 109.5
C22B C23 H23D 106.4
C22B C23 H23E 112.6
H23D C23 H23E 109.5
C22B C23 H23F 109.3
H23D C23 H23F 109.5
H23E C23 H23F 109.5

loop_
_geom_bond_atom_site_label_1
_geom_bond_atom_site_label_2
_geom_bond_distance
P1 C20 1.793(3)
P1 C12 1.794(2)
P1 C8 1.797(3)
P1 C16 1.800(2)
O1 C1 1.340(3)
O1 H1 0.98(4)
O2 C7 1.282(4)
O3 C7 1.224(4)
C1 C6 1.391(4)
C1 C2 1.403(4)
C2 C3 1.375(4)
C2 C7 1.507(4)
C3 C4 1.377(4)
C3 H3 0.9500
C4 C5 1.382(5)
C4 H4 0.9500
C5 C6 1.365(5)
C5 H5 0.9500
C6 H6 0.9500
C8 C9 1.511(5)
C8 H8A 0.9900
C8 H8B 0.9900
C9 C10 1.513(4)
C9 H9A 0.9900
C9 H9B 0.9900
C10 C11 1.508(6)
C10 H10A 0.9900
C10 H10B 0.9900
C11 H11A 0.9800
C11 H11B 0.9800
C11 H11C 0.9800
C12 C13 1.531(4)
C12 H12A 0.9900
C12 H12B 0.9900
C13 C14 1.485(4)
C13 H13A 0.9900
C13 H13B 0.9900
C14 C15 1.511(5)
C14 H14A 0.9900
C14 H14B 0.9900
C15 H15A 0.9800
C15 H15B 0.9800
C15 H15C 0.9800
C16 C17 1.537(4)
C16 H16A 0.9900
C16 H16B 0.9900
C17 C18 1.500(4)
C17 H17A 0.9900
C17 H17B 0.9900
C18 C19 1.445(5)
C18 H18A 0.9900
C18 H18B 0.9900
C19 H19A 0.9800
C19 H19B 0.9800
C19 H19C 0.9800
C20 C21 1.524(4)
C20 H20A 0.9900
C20 H20B 0.9900
C21 C22A 1.477(4)
C21 C22B 1.476(4)
C21 H21A 0.9900
C21 H21B 0.9900
C21 H21C 0.9900
C21 H21D 0.9900
C22A C23 1.551(4)
C22A H22A 0.9900
C22A H22B 0.9900
C22B C23 1.489(5)
C22B H22C 0.9900
C22B H22D 0.9900
C23 H23A 0.9800
C23 H23B 0.9800
C23 H23C 0.9800
C23 H23D 0.9800
C23 H23E 0.9800
C23 H23F 0.9800

loop_
_geom_torsion_atom_site_label_1
_geom_torsion_atom_site_label_2
_geom_torsion_atom_site_label_3
_geom_torsion_atom_site_label_4
_geom_torsion
O1 C1 C2 C3 -179.9(2)
C6 C1 C2 C3 -0.8(4)
O1 C1 C2 C7 0.5(4)
C6 C1 C2 C7 179.5(2)
C1 C2 C3 C4 -0.3(4)
C7 C2 C3 C4 179.4(3)
C2 C3 C4 C5 1.2(5)
C3 C4 C5 C6 -1.2(5)
C4 C5 C6 C1 0.2(5)
O1 C1 C6 C5 179.9(3)
C2 C1 C6 C5 0.8(4)
C3 C2 C7 O3 0.6(4)
C1 C2 C7 O3 -179.7(2)
C3 C2 C7 O2 -180.0(2)
C1 C2 C7 O2 -0.3(3)
C20 P1 C8 C9 -174.3(2)
C12 P1 C8 C9 -56.2(3)
C16 P1 C8 C9 65.2(3)
P1 C8 C9 C10 170.6(2)
C8 C9 C10 C11 -175.8(3)
C20 P1 C12 C13 -160.8(2)
C8 P1 C12 C13 80.6(2)
C16 P1 C12 C13 -41.1(2)
P1 C12 C13 C14 179.9(2)
C12 C13 C14 C15 -179.4(3)
C20 P1 C16 C17 55.5(2)
C12 P1 C16 C17 -62.5(2)
C8 P1 C16 C17 174.5(2)
P1 C16 C17 C18 171.4(2)
C16 C17 C18 C19 55.7(5)
C12 P1 C20 C21 176.0(2)
C8 P1 C20 C21 -63.0(3)
C16 P1 C20 C21 57.0(3)
P1 C20 C21 C22A -163.6(3)
P1 C20 C21 C22B -114.0(5)
C22B C21 C22A C23 -46.6(4)
C20 C21 C22A C23 58.9(6)
C22A C21 C22B C23 51.8(5)
C20 C21 C22B C23 -46.7(8)
C21 C22B C23 C22A -50.1(5)
C21 C22A C23 C22B 47.7(4)
